data_4509704
loop_
_publ_author_name
'Yin, Pei-Xiu'
'Zhang, Jian'
'Li, Zhao-Ji'
'Qin, Ye-Yan'
'Cheng, Jian-Kai'
'Zhang, Lei'
'Lin, Qi-Pu'
'Yao, Yuan-Gen'

_publ_section_title
;
 Supramolecular Isomerism and Various Chain/Layer Substructures in
 Silver(I) Compounds: Syntheses, Structures, and Luminescent Properties
;
_journal_issue 11
_journal_name_full 'Crystal Growth &amp; Design'
_journal_page_first 4884
_journal_paper_doi 10.1021/cg9006839
_journal_volume 9
_journal_year 2009
_chemical_formula_moiety 'C29 H22 Ag2 N3 O5'
_chemical_formula_sum 'C29 H22 Ag2 N3 O5'
_chemical_formula_weight 708.24
_chemical_name_systematic
; 
 ? 
;
_space_group_IT_number 14
_symmetry_cell_setting monoclinic
_symmetry_space_group_name_Hall '-P 2yn'
_symmetry_space_group_name_H-M 'P 1 21/n 1'
_atom_sites_solution_hydrogens geom
_atom_sites_solution_primary direct
_atom_sites_solution_secondary difmap
_audit_creation_method SHELXL-97
_cell_angle_alpha 90.00
_cell_angle_beta 101.390(12)
_cell_angle_gamma 90.00
_cell_formula_units_Z 4
_cell_length_a 11.562(10)
_cell_length_b 18.771(15)
_cell_length_c 11.794(9)
_cell_measurement_reflns_used 2349
_cell_measurement_temperature 293(2)
_cell_measurement_theta_max 27.4333
_cell_measurement_theta_min 2.0985
_cell_volume 2509(4)
_computing_cell_refinement 'Bruker XSCANS'
_computing_data_collection 'Bruker XSCANS'
_computing_data_reduction 'Bruker SHELXTL'
_computing_molecular_graphics 'Bruker SHELXTL'
_computing_publication_material 'Bruker SHELXTL'
_computing_structure_refinement 'SHELXL-97 (Sheldrick, 1997)'
_computing_structure_solution 'SHELXS-97 (Sheldrick, 1990)'
_diffrn_ambient_temperature 293(2)
_diffrn_measured_fraction_theta_full 0.997
_diffrn_measured_fraction_theta_max 0.997
_diffrn_measurement_device_type 'Bruker P4'
_diffrn_measurement_method '\w scans'
_diffrn_radiation_monochromator graphite
_diffrn_radiation_source 'fine-focus sealed tube'
_diffrn_radiation_type MoK\a
_diffrn_radiation_wavelength 0.71073
_diffrn_reflns_av_R_equivalents 0.0465
_diffrn_reflns_av_sigmaI/netI 0.0447
_diffrn_reflns_limit_h_max 14
_diffrn_reflns_limit_h_min -15
_diffrn_reflns_limit_k_max 24
_diffrn_reflns_limit_k_min -20
_diffrn_reflns_limit_l_max 15
_diffrn_reflns_limit_l_min -15
_diffrn_reflns_number 18538
_diffrn_reflns_theta_full 27.47
_diffrn_reflns_theta_max 27.47
_diffrn_reflns_theta_min 2.10
_diffrn_standards_decay_% none
_diffrn_standards_interval_count none
_diffrn_standards_interval_time 0
_diffrn_standards_number none
_exptl_absorpt_coefficient_mu 1.608
_exptl_absorpt_correction_T_max 0.691
_exptl_absorpt_correction_T_min 0.566
_exptl_absorpt_correction_type multi-scan
_exptl_absorpt_process_details crystalclear
_exptl_crystal_colour Yellow
_exptl_crystal_density_diffrn 1.875
_exptl_crystal_density_method 'not measured'
_exptl_crystal_description Block
_exptl_crystal_F_000 1404
_exptl_crystal_size_max 0.3600
_exptl_crystal_size_mid 0.3300
_exptl_crystal_size_min 0.2300
_refine_diff_density_max 1.722
_refine_diff_density_min -1.480
_refine_diff_density_rms 0.215
_refine_ls_extinction_coef 0.0041(5)
_refine_ls_extinction_expression Fc^*^=kFc[1+0.001xFc^2^\l^3^/sin(2\q)]^-1/4^
_refine_ls_extinction_method SHELXL
_refine_ls_goodness_of_fit_ref 1.048
_refine_ls_hydrogen_treatment constr
_refine_ls_matrix_type full
_refine_ls_number_parameters 353
_refine_ls_number_reflns 5743
_refine_ls_number_restraints 2
_refine_ls_restrained_S_all 1.051
_refine_ls_R_factor_all 0.0801
_refine_ls_R_factor_gt 0.0681
_refine_ls_shift/su_max 0.001
_refine_ls_shift/su_mean 0.000
_refine_ls_structure_factor_coef Fsqd
_refine_ls_weighting_details 'calc w=1/[\s^2^(Fo^2^)+(0.0906P)^2^+11.5223P] where P=(Fo^2^+2Fc^2^)/3'
_refine_ls_weighting_scheme calc
_refine_ls_wR_factor_gt 0.1768
_refine_ls_wR_factor_ref 0.1895
_reflns_number_gt 4761
_reflns_number_total 5743
_reflns_threshold_expression >2sigma(I)
_cod_data_source_file cg9006839sup1.cif
_cod_data_source_block 2
_cod_depositor_comments
;
The following automatic conversions were performed:

'_symmetry_cell_setting' value 'Monoclinic' changed to 'monoclinic'
according to /home/saulius/struct/CIF-dictionaries/cif_core.dic
dictionary named 'cif_core.dic' version 2.4.2 from
2011-04-26.

'_exptl_absorpt_correction_type' value 'Multi-scan'
changed to 'multi-scan' according to
/home/saulius/struct/CIF-dictionaries/cif_core.dic dictionary named
'cif_core.dic' version 2.4.2 from 2011-04-26.

Automatic conversion script
Id: cif_fix_values 1891 2012-01-12 08:04:46Z andrius 
;
_cod_original_sg_symbol_Hall 'P 21/n'
_cod_original_sg_symbol_H-M P2(1)/n
_cod_database_code 4509704

loop_
_symmetry_equiv_pos_as_xyz
'x, y, z'
'-x+1/2, y+1/2, -z+1/2'
'-x, -y, -z'
'x-1/2, -y-1/2, z-1/2'

loop_
_atom_site_label
_atom_site_type_symbol
_atom_site_fract_x
_atom_site_fract_y
_atom_site_fract_z
_atom_site_U_iso_or_equiv
_atom_site_adp_type
_atom_site_occupancy
_atom_site_symmetry_multiplicity
_atom_site_calc_flag
_atom_site_refinement_flags
Ag1 Ag 0.87676(5) 0.03595(3) 0.50189(4) 0.0460(2) Uani 1 1 d .
Ag2 Ag 0.59911(5) 0.01860(3) 0.44880(6) 0.0538(2) Uani 1 1 d .
O1 O 1.0385(4) 0.1222(3) 0.5407(4) 0.0452(11) Uani 1 1 d .
O1W O 0.6464(4) -0.1014(3) 0.5003(5) 0.0549(14) Uani 1 1 d D
H1WA H 0.5875 -0.1263 0.4811 0.082 Uiso 1 1 calc RD
H1WB H 0.7107 -0.1300 0.5077 0.082 Uiso 1 1 d RD
O2 O 1.1594(4) 0.1946(4) 0.4736(5) 0.0595(15) Uani 1 1 d .
O3 O 0.6879(4) 0.1191(3) 0.5023(5) 0.0468(11) Uani 1 1 d .
O4 O 0.5544(4) 0.1858(3) 0.5653(4) 0.0462(11) Uani 1 1 d .
N1 N 0.7906(4) 0.0293(3) 0.3150(4) 0.0328(10) Uani 1 1 d .
N2 N 0.5426(5) 0.0105(3) -0.2886(5) 0.0430(13) Uani 1 1 d .
N3 N 0.9122(5) 0.0159(3) 0.6931(4) 0.0406(12) Uani 1 1 d .
C1 C 0.8562(5) 0.2377(3) 0.4597(5) 0.0279(11) Uani 1 1 d .
C2 C 0.9552(5) 0.2159(3) 0.4136(5) 0.0288(11) Uani 1 1 d .
C3 C 0.9541(5) 0.2286(3) 0.2958(5) 0.0373(13) Uani 1 1 d .
H3 H 1.0207 0.2168 0.2666 0.045 Uiso 1 1 calc R
C4 C 0.8588(6) 0.2577(3) 0.2219(5) 0.0407(14) Uani 1 1 d .
H4 H 0.8598 0.2637 0.1438 0.049 Uiso 1 1 calc R
C5 C 0.7598(6) 0.2781(3) 0.2670(5) 0.0387(14) Uani 1 1 d .
H5 H 0.6942 0.2976 0.2186 0.046 Uiso 1 1 calc R
C6 C 0.7604(5) 0.2690(3) 0.3837(5) 0.0321(12) Uani 1 1 d .
H6 H 0.6954 0.2841 0.4128 0.039 Uiso 1 1 calc R
C7 C 0.8548(4) 0.2370(3) 0.5858(5) 0.0275(10) Uani 1 1 d .
C8 C 0.7574(5) 0.2121(3) 0.6303(5) 0.0295(11) Uani 1 1 d .
C9 C 0.7564(5) 0.2219(3) 0.7485(5) 0.0380(13) Uani 1 1 d .
H9 H 0.6903 0.2083 0.7772 0.046 Uiso 1 1 calc R
C10 C 0.8522(6) 0.2513(4) 0.8223(5) 0.0412(14) Uani 1 1 d .
H10 H 0.8513 0.2556 0.9007 0.049 Uiso 1 1 calc R
C11 C 0.9498(6) 0.2743(3) 0.7803(6) 0.0407(14) Uani 1 1 d .
H11 H 1.0146 0.2940 0.8299 0.049 Uiso 1 1 calc R
C12 C 0.9489(5) 0.2676(3) 0.6629(5) 0.0343(12) Uani 1 1 d .
H12 H 1.0135 0.2840 0.6346 0.041 Uiso 1 1 calc R
C13 C 1.0592(5) 0.1748(3) 0.4840(5) 0.0322(12) Uani 1 1 d .
C14 C 0.6570(5) 0.1700(3) 0.5592(5) 0.0310(11) Uani 1 1 d .
C15 C 0.7532(6) 0.0882(3) 0.2555(5) 0.0380(13) Uani 1 1 d .
H15 H 0.7578 0.1313 0.2950 0.046 Uiso 1 1 calc R
C16 C 0.7078(6) 0.0882(3) 0.1375(5) 0.0378(13) Uani 1 1 d .
H16 H 0.6857 0.1309 0.0991 0.045 Uiso 1 1 calc R
C17 C 0.6952(5) 0.0238(3) 0.0761(5) 0.0319(12) Uani 1 1 d .
C18 C 0.7325(7) -0.0371(3) 0.1396(6) 0.0425(15) Uani 1 1 d .
H18 H 0.7250 -0.0813 0.1033 0.051 Uiso 1 1 calc R
C19 C 0.7810(7) -0.0325(4) 0.2571(6) 0.0443(15) Uani 1 1 d .
H19 H 0.8078 -0.0740 0.2970 0.053 Uiso 1 1 calc R
C20 C 0.5308(7) 0.0690(4) -0.2267(6) 0.0467(16) Uani 1 1 d .
H20 H 0.4873 0.1069 -0.2640 0.056 Uiso 1 1 calc R
C21 C 0.5802(7) 0.0761(3) -0.1093(6) 0.0435(15) Uani 1 1 d .
H21 H 0.5697 0.1179 -0.0703 0.052 Uiso 1 1 calc R
C22 C 0.6451(5) 0.0202(3) -0.0512(5) 0.0324(12) Uani 1 1 d .
C23 C 0.6583(8) -0.0395(4) -0.1159(6) 0.0533(19) Uani 1 1 d .
H23 H 0.7008 -0.0784 -0.0807 0.064 Uiso 1 1 calc R
C24 C 0.6088(8) -0.0419(4) -0.2327(6) 0.056(2) Uani 1 1 d .
H24 H 0.6222 -0.0821 -0.2744 0.067 Uiso 1 1 calc R
C25 C 0.9352(8) 0.0731(4) 0.7620(6) 0.0535(19) Uani 1 1 d .
H25 H 0.9288 0.1179 0.7279 0.064 Uiso 1 1 calc R
C26 C 0.9680(7) 0.0690(4) 0.8809(6) 0.0520(18) Uani 1 1 d .
H26 H 0.9820 0.1106 0.9243 0.062 Uiso 1 1 calc R
C27 C 0.9805(6) 0.0028(4) 0.9364(5) 0.0373(13) Uani 1 1 d .
C28 C 0.9590(8) -0.0564(4) 0.8646(6) 0.057(2) Uani 1 1 d .
H28 H 0.9680 -0.1019 0.8961 0.069 Uiso 1 1 calc R
C29 C 0.9242(8) -0.0477(4) 0.7463(6) 0.056(2) Uani 1 1 d .
H29 H 0.9082 -0.0883 0.7009 0.067 Uiso 1 1 calc R

loop_
_atom_site_aniso_label
_atom_site_aniso_U_11
_atom_site_aniso_U_22
_atom_site_aniso_U_33
_atom_site_aniso_U_23
_atom_site_aniso_U_13
_atom_site_aniso_U_12
Ag1 0.0430(3) 0.0662(4) 0.0260(3) 0.0026(2) 0.0000(2) 0.0051(2)
Ag2 0.0537(4) 0.0544(4) 0.0575(4) -0.0189(3) 0.0210(3) -0.0236(3)
O1 0.037(2) 0.052(3) 0.043(3) 0.016(2) -0.0015(19) 0.003(2)
O1W 0.037(2) 0.042(3) 0.080(4) -0.001(2) -0.002(2) -0.003(2)
O2 0.024(2) 0.099(5) 0.055(3) 0.021(3) 0.007(2) 0.001(2)
O3 0.039(2) 0.044(3) 0.060(3) -0.022(2) 0.017(2) -0.013(2)
O4 0.022(2) 0.070(3) 0.047(3) -0.010(2) 0.0082(18) -0.002(2)
N1 0.035(2) 0.038(3) 0.025(2) 0.0017(19) 0.0045(19) -0.001(2)
N2 0.053(3) 0.039(3) 0.032(3) -0.002(2) -0.004(2) -0.005(2)
N3 0.050(3) 0.049(3) 0.022(2) 0.001(2) 0.006(2) 0.012(3)
C1 0.027(2) 0.024(2) 0.032(3) 0.000(2) 0.001(2) -0.006(2)
C2 0.024(2) 0.032(3) 0.029(3) 0.002(2) 0.003(2) -0.005(2)
C3 0.036(3) 0.042(3) 0.035(3) 0.004(2) 0.008(2) -0.010(3)
C4 0.053(4) 0.038(3) 0.030(3) 0.009(2) 0.004(3) -0.011(3)
C5 0.044(3) 0.027(3) 0.038(3) 0.009(2) -0.009(3) -0.002(2)
C6 0.028(3) 0.026(3) 0.040(3) 0.002(2) -0.001(2) 0.000(2)
C7 0.023(2) 0.029(3) 0.029(3) -0.002(2) 0.002(2) -0.001(2)
C8 0.027(3) 0.031(3) 0.029(3) -0.005(2) 0.002(2) 0.001(2)
C9 0.037(3) 0.045(3) 0.034(3) -0.007(3) 0.010(2) -0.001(3)
C10 0.043(3) 0.052(4) 0.028(3) -0.009(3) 0.005(2) 0.004(3)
C11 0.036(3) 0.041(3) 0.041(3) -0.012(3) -0.003(3) -0.001(3)
C12 0.027(3) 0.038(3) 0.037(3) -0.002(2) 0.004(2) -0.004(2)
C13 0.026(3) 0.045(3) 0.024(3) -0.004(2) 0.000(2) 0.000(2)
C14 0.031(3) 0.035(3) 0.027(3) 0.000(2) 0.006(2) -0.004(2)
C15 0.052(4) 0.030(3) 0.031(3) 0.000(2) 0.005(3) -0.004(3)
C16 0.044(3) 0.032(3) 0.034(3) 0.004(2) 0.002(3) 0.002(3)
C17 0.032(3) 0.033(3) 0.030(3) 0.003(2) 0.006(2) 0.006(2)
C18 0.061(4) 0.030(3) 0.033(3) -0.002(2) 0.001(3) 0.008(3)
C19 0.057(4) 0.037(3) 0.036(3) 0.005(3) 0.004(3) 0.009(3)
C20 0.062(4) 0.035(3) 0.037(3) 0.003(3) -0.003(3) 0.011(3)
C21 0.062(4) 0.032(3) 0.033(3) 0.000(2) -0.001(3) 0.007(3)
C22 0.034(3) 0.029(3) 0.034(3) 0.000(2) 0.007(2) 0.002(2)
C23 0.080(5) 0.039(3) 0.037(4) -0.001(3) -0.001(3) 0.015(4)
C24 0.081(5) 0.042(4) 0.037(4) -0.010(3) -0.003(4) 0.009(4)
C25 0.082(5) 0.050(4) 0.026(3) 0.007(3) 0.003(3) 0.019(4)
C26 0.075(5) 0.048(4) 0.031(3) 0.002(3) 0.004(3) 0.018(4)
C27 0.041(3) 0.044(3) 0.028(3) 0.005(2) 0.009(2) 0.011(3)
C28 0.095(6) 0.043(4) 0.034(3) 0.006(3) 0.013(4) 0.000(4)
C29 0.090(6) 0.046(4) 0.033(3) -0.001(3) 0.013(4) -0.002(4)

loop_
_atom_type_symbol
_atom_type_description
_atom_type_scat_dispersion_real
_atom_type_scat_dispersion_imag
_atom_type_scat_source
C C 0.0033 0.0016 'International Tables Vol C Tables 4.2.6.8 and 6.1.1.4'
H H 0.0000 0.0000 'International Tables Vol C Tables 4.2.6.8 and 6.1.1.4'
N N 0.0061 0.0033 'International Tables Vol C Tables 4.2.6.8 and 6.1.1.4'
O O 0.0106 0.0060 'International Tables Vol C Tables 4.2.6.8 and 6.1.1.4'
Ag Ag -0.8971 1.1015 'International Tables Vol C Tables 4.2.6.8 and 6.1.1.4'

loop_
_geom_angle_atom_site_label_1
_geom_angle_atom_site_label_2
_geom_angle_atom_site_label_3
_geom_angle
_geom_angle_site_symmetry_1
_geom_angle_site_symmetry_3
N1 Ag1 N3 159.9(2) . .
N1 Ag1 O1 113.37(17) . .
N3 Ag1 O1 86.67(19) . .
N1 Ag1 Ag1 100.94(14) . 3_756
N3 Ag1 Ag1 87.51(15) . 3_756
O1 Ag1 Ag1 68.14(13) . 3_756
N1 Ag1 Ag2 64.01(13) . .
N3 Ag1 Ag2 99.12(16) . .
O1 Ag1 Ag2 144.38(12) . .
Ag1 Ag1 Ag2 146.67(5) 3_756 .
O3 Ag2 N2 131.3(2) . 3_655
O3 Ag2 O1W 132.59(19) . .
N2 Ag2 O1W 94.31(19) 3_655 .
O3 Ag2 Ag2 117.18(13) . 3_656
N2 Ag2 Ag2 77.92(17) 3_655 3_656
O1W Ag2 Ag2 79.87(14) . 3_656
O3 Ag2 Ag1 56.78(13) . .
N2 Ag2 Ag1 135.62(16) 3_655 .
O1W Ag2 Ag1 82.73(12) . .
Ag2 Ag2 Ag1 143.36(5) 3_656 .
C13 O1 Ag1 130.3(4) . .
Ag2 O1W H1WA 109.5 . .
Ag2 O1W H1WB 136.9 . .
H1WA O1W H1WB 108.1 . .
C14 O3 Ag2 130.1(4) . .
C15 N1 C19 117.6(5) . .
C15 N1 Ag1 120.5(4) . .
C19 N1 Ag1 121.8(4) . .
C24 N2 C20 116.3(6) . .
C24 N2 Ag2 118.3(4) . 3_655
C20 N2 Ag2 120.5(5) . 3_655
C25 N3 C29 116.0(6) . .
C25 N3 Ag1 116.8(4) . .
C29 N3 Ag1 126.9(5) . .
C6 C1 C2 117.9(5) . .
C6 C1 C7 118.5(5) . .
C2 C1 C7 123.2(5) . .
C3 C2 C1 118.6(5) . .
C3 C2 C13 118.3(5) . .
C1 C2 C13 123.0(5) . .
C4 C3 C2 122.8(6) . .
C4 C3 H3 118.6 . .
C2 C3 H3 118.6 . .
C3 C4 C5 118.6(6) . .
C3 C4 H4 120.7 . .
C5 C4 H4 120.7 . .
C6 C5 C4 119.8(5) . .
C6 C5 H5 120.1 . .
C4 C5 H5 120.1 . .
C5 C6 C1 122.2(6) . .
C5 C6 H6 118.9 . .
C1 C6 H6 118.9 . .
C12 C7 C8 118.0(5) . .
C12 C7 C1 119.1(5) . .
C8 C7 C1 122.6(5) . .
C9 C8 C7 119.2(5) . .
C9 C8 C14 117.4(5) . .
C7 C8 C14 123.2(5) . .
C10 C9 C8 120.9(6) . .
C10 C9 H9 119.5 . .
C8 C9 H9 119.5 . .
C9 C10 C11 120.4(6) . .
C9 C10 H10 119.8 . .
C11 C10 H10 119.8 . .
C12 C11 C10 118.7(5) . .
C12 C11 H11 120.6 . .
C10 C11 H11 120.6 . .
C11 C12 C7 122.6(6) . .
C11 C12 H12 118.7 . .
C7 C12 H12 118.7 . .
O1 C13 O2 124.8(6) . .
O1 C13 C2 118.6(5) . .
O2 C13 C2 116.4(6) . .
O4 C14 O3 126.1(5) . .
O4 C14 C8 118.7(5) . .
O3 C14 C8 115.1(5) . .
N1 C15 C16 123.1(6) . .
N1 C15 H15 118.4 . .
C16 C15 H15 118.4 . .
C15 C16 C17 119.9(6) . .
C15 C16 H16 120.1 . .
C17 C16 H16 120.1 . .
C18 C17 C16 116.3(6) . .
C18 C17 C22 121.3(5) . .
C16 C17 C22 122.4(5) . .
C17 C18 C19 120.5(6) . .
C17 C18 H18 119.8 . .
C19 C18 H18 119.8 . .
N1 C19 C18 122.5(6) . .
N1 C19 H19 118.7 . .
C18 C19 H19 118.7 . .
N2 C20 C21 123.6(6) . .
N2 C20 H20 118.2 . .
C21 C20 H20 118.2 . .
C22 C21 C20 119.5(6) . .
C22 C21 H21 120.2 . .
C20 C21 H21 120.2 . .
C23 C22 C21 116.6(6) . .
C23 C22 C17 121.8(5) . .
C21 C22 C17 121.6(5) . .
C22 C23 C24 120.5(7) . .
C22 C23 H23 119.8 . .
C24 C23 H23 119.8 . .
N2 C24 C23 123.4(7) . .
N2 C24 H24 118.3 . .
C23 C24 H24 118.3 . .
N3 C25 C26 123.6(7) . .
N3 C25 H25 118.2 . .
C26 C25 H25 118.2 . .
C25 C26 C27 120.4(7) . .
C25 C26 H26 119.8 . .
C27 C26 H26 119.8 . .
C28 C27 C26 115.8(6) . .
C28 C27 C27 122.8(8) . 3_757
C26 C27 C27 121.3(8) . 3_757
C29 C28 C27 120.1(7) . .
C29 C28 H28 119.9 . .
C27 C28 H28 119.9 . .
N3 C29 C28 124.0(7) . .
N3 C29 H29 118.0 . .
C28 C29 H29 118.0 . .

loop_
_geom_bond_atom_site_label_1
_geom_bond_atom_site_label_2
_geom_bond_distance
_geom_bond_site_symmetry_2
Ag1 N1 2.236(5) .
Ag1 N3 2.243(5) .
Ag1 O1 2.448(5) .
Ag1 Ag1 3.161(2) 3_756
Ag1 Ag2 3.164(3) .
Ag2 O3 2.180(5) .
Ag2 N2 2.308(5) 3_655
Ag2 O1W 2.369(5) .
Ag2 Ag2 2.880(2) 3_656
O1 C13 1.242(8) .
O1W H1WA 0.8200 .
O1W H1WB 0.9066 .
O2 C13 1.246(7) .
O3 C14 1.259(7) .
O4 C14 1.240(7) .
N1 C15 1.336(8) .
N1 C19 1.340(8) .
N2 C24 1.338(9) .
N2 C20 1.340(9) .
N2 Ag2 2.308(5) 3_655
N3 C25 1.341(9) .
N3 C29 1.343(9) .
C1 C6 1.408(8) .
C1 C2 1.421(8) .
C1 C7 1.491(8) .
C2 C3 1.407(8) .
C2 C13 1.528(8) .
C3 C4 1.375(9) .
C3 H3 0.9300 .
C4 C5 1.407(10) .
C4 H4 0.9300 .
C5 C6 1.386(9) .
C5 H5 0.9300 .
C6 H6 0.9300 .
C7 C12 1.396(8) .
C7 C8 1.412(8) .
C8 C9 1.408(8) .
C8 C14 1.514(8) .
C9 C10 1.382(9) .
C9 H9 0.9300 .
C10 C11 1.388(10) .
C10 H10 0.9300 .
C11 C12 1.388(9) .
C11 H11 0.9300 .
C12 H12 0.9300 .
C15 C16 1.387(8) .
C15 H15 0.9300 .
C16 C17 1.402(8) .
C16 H16 0.9300 .
C17 C18 1.388(8) .
C17 C22 1.500(8) .
C18 C19 1.392(9) .
C18 H18 0.9300 .
C19 H19 0.9300 .
C20 C21 1.396(9) .
C20 H20 0.9300 .
C21 C22 1.389(8) .
C21 H21 0.9300 .
C22 C23 1.381(9) .
C23 C24 1.384(10) .
C23 H23 0.9300 .
C24 H24 0.9300 .
C25 C26 1.380(9) .
C25 H25 0.9300 .
C26 C27 1.399(10) .
C26 H26 0.9300 .
C27 C28 1.389(10) .
C27 C27 1.482(12) 3_757
C28 C29 1.383(10) .
C28 H28 0.9300 .
C29 H29 0.9300 .

loop_
_geom_hbond_atom_site_label_D
_geom_hbond_atom_site_label_H
_geom_hbond_atom_site_label_A
_geom_hbond_distance_DH
_geom_hbond_distance_HA
_geom_hbond_distance_DA
_geom_hbond_angle_DHA
_geom_hbond_site_symmetry_A
O1W H1WA O4 0.82 1.97 2.790(7) 179.8 3_656
O1W H1WB O2 0.91 1.91 2.814(8) 176.5 3_756
